data_4511580
loop_
_publ_author_name
'SeethaLekshmi, Sunil'
'Varughese, Sunil'
'Giri, Lopamudra'
'Pedireddi, V. R.'

_publ_section_title
;
 Molecular Complexes of 4-Halophenylboronic Acids: A Systematic
 Exploration of Isostructurality and Structural Landscape
;
_journal_issue 8
_journal_name_full 'Crystal Growth &amp; Design'
_journal_page_first 4143
_journal_paper_doi 10.1021/cg500750p
_journal_volume 14
_journal_year 2014
_chemical_formula_moiety 'C13 H9 N, C6 H6 B Cl O2'
_chemical_formula_sum 'C19 H15 B Cl N O2'
_chemical_formula_weight 335.58
_chemical_name_systematic
; 
 ? 
;
_space_group_IT_number 14
_symmetry_cell_setting monoclinic
_symmetry_space_group_name_Hall '-P 2yn'
_symmetry_space_group_name_H-M 'P 1 21/n 1'
_atom_sites_solution_hydrogens geom
_atom_sites_solution_primary direct
_atom_sites_solution_secondary difmap
_audit_creation_method SHELXL-97
_cell_angle_alpha 90.00
_cell_angle_beta 99.211(11)
_cell_angle_gamma 90.00
_cell_formula_units_Z 4
_cell_length_a 11.092(6)
_cell_length_b 7.246(4)
_cell_length_c 21.061(13)
_cell_measurement_reflns_used 2216
_cell_measurement_temperature 301(2)
_cell_measurement_theta_max 27.5
_cell_measurement_theta_min 3.2
_cell_volume 1670.9(17)
_computing_cell_refinement
;
CrystalClear-SM Expert 2.0 r14k (Rigaku, 2012)
;
_computing_data_collection
;
CrystalClear-SM Expert 2.0 r14k (Rigaku, 2012)
;
_computing_data_reduction
;
CrystalClear-SM Expert 2.0 r14k (Rigaku, 2012)
;
_computing_structure_refinement 'SHELXTL (Sheldrick, 1997)'
_computing_structure_solution 'SHELXTL (Sheldrick, 1990)'
_diffrn_ambient_temperature 301(2)
_diffrn_measured_fraction_theta_full 0.985
_diffrn_measured_fraction_theta_max 0.985
_diffrn_measurement_device_type
;
Rigaku Saturn724+ (4x4 bin mode)
;
_diffrn_measurement_method 'profile data from \w-scans'
_diffrn_radiation_monochromator graphite
_diffrn_radiation_source 'fine-focus sealed tube'
_diffrn_radiation_type MoK\a
_diffrn_radiation_wavelength 0.71073
_diffrn_reflns_av_R_equivalents 0.0582
_diffrn_reflns_av_sigmaI/netI 0.0682
_diffrn_reflns_limit_h_max 11
_diffrn_reflns_limit_h_min -14
_diffrn_reflns_limit_k_max 9
_diffrn_reflns_limit_k_min -8
_diffrn_reflns_limit_l_max 27
_diffrn_reflns_limit_l_min -23
_diffrn_reflns_number 10588
_diffrn_reflns_theta_full 27.52
_diffrn_reflns_theta_max 27.52
_diffrn_reflns_theta_min 3.22
_exptl_absorpt_coefficient_mu 0.239
_exptl_absorpt_correction_T_max 0.9538
_exptl_absorpt_correction_T_min 0.9538
_exptl_absorpt_correction_type multi-scan
_exptl_absorpt_process_details 'SADABS; Sheldrick, 1997'
_exptl_crystal_colour 'Pale yellow'
_exptl_crystal_density_diffrn 1.334
_exptl_crystal_density_method 'not measured'
_exptl_crystal_description Block
_exptl_crystal_F_000 696
_exptl_crystal_size_max 0.20
_exptl_crystal_size_mid 0.20
_exptl_crystal_size_min 0.20
_refine_diff_density_max 0.193
_refine_diff_density_min -0.224
_refine_diff_density_rms 0.041
_refine_ls_extinction_method none
_refine_ls_goodness_of_fit_ref 1.073
_refine_ls_hydrogen_treatment mixed
_refine_ls_matrix_type full
_refine_ls_number_parameters 229
_refine_ls_number_reflns 3809
_refine_ls_number_restraints 0
_refine_ls_restrained_S_all 1.073
_refine_ls_R_factor_all 0.1246
_refine_ls_R_factor_gt 0.0665
_refine_ls_shift/su_max 0.000
_refine_ls_shift/su_mean 0.000
_refine_ls_structure_factor_coef Fsqd
_refine_ls_weighting_details 'calc w=1/[\s^2^(Fo^2^)+(0.0571P)^2^+0.2192P] where P=(Fo^2^+2Fc^2^)/3'
_refine_ls_weighting_scheme calc
_refine_ls_wR_factor_gt 0.1341
_refine_ls_wR_factor_ref 0.1584
_reflns_number_gt 2274
_reflns_number_total 3809
_reflns_threshold_expression >2sigma(I)
_cod_data_source_file 15_clacridine.CIF
_cod_data_source_block 15
_cod_depositor_comments
;
The following automatic conversions were performed:

'_symmetry_cell_setting' value 'Monoclinic' changed to 'monoclinic'
according to
/usr/data/users/saulius/crontab/automatic-downloads/rss-feeds/ACS/lib/dictionaries/cif_core.dic
dictionary named 'cif_core.dic' version 2.4.2 from
2011-04-26.

'_exptl_absorpt_correction_type' value 'Multi-scan'
changed to 'multi-scan' according to
/usr/data/users/saulius/crontab/automatic-downloads/rss-feeds/ACS/lib/dictionaries/cif_core.dic
dictionary named 'cif_core.dic' version 2.4.2 from 2011-04-26.

Automatic conversion script
Id: cif_fix_values 2281 2013-09-26 08:29:07Z andrius 

 Adding full bibliography for 4511578--4511594.cif.
;
_cod_original_cell_volume 1671.0(17)
_cod_original_sg_symbol_H-M 'P 21/n'
_cod_database_code 4511580

loop_
_symmetry_equiv_pos_as_xyz
'x, y, z'
'-x+1/2, y+1/2, -z+1/2'
'-x, -y, -z'
'x-1/2, -y-1/2, z-1/2'

loop_
_atom_site_label
_atom_site_type_symbol
_atom_site_fract_x
_atom_site_fract_y
_atom_site_fract_z
_atom_site_U_iso_or_equiv
_atom_site_adp_type
_atom_site_occupancy
_atom_site_symmetry_multiplicity
_atom_site_calc_flag
_atom_site_refinement_flags
H14 H 0.633(3) 0.670(4) 0.4287(14) 0.069(10) Uiso 1 1 d .
C8 C 0.3439(2) 0.6639(4) 0.38991(12) 0.0433(6) Uani 1 1 d .
C9 C 0.2496(3) 0.6173(4) 0.33820(14) 0.0605(8) Uani 1 1 d .
H9 H 0.1683 0.6339 0.3428 0.073 Uiso 1 1 calc R
C10 C 0.2768(4) 0.5498(5) 0.28289(16) 0.0818(11) Uani 1 1 d .
H10 H 0.2139 0.5176 0.2501 0.098 Uiso 1 1 calc R
C11 C 0.3993(4) 0.5268(5) 0.27365(17) 0.0856(12) Uani 1 1 d .
H11 H 0.4165 0.4817 0.2347 0.103 Uiso 1 1 calc R
C12 C 0.4909(3) 0.5700(5) 0.32116(16) 0.0690(9) Uani 1 1 d .
H12 H 0.5712 0.5549 0.3145 0.083 Uiso 1 1 calc R
C13 C 0.4678(3) 0.6381(4) 0.38127(13) 0.0488(7) Uani 1 1 d .
C14 C 0.5581(3) 0.6775(4) 0.43288(15) 0.0516(8) Uani 1 1 d .
C15 C 0.5278(2) 0.7375(4) 0.49056(13) 0.0453(7) Uani 1 1 d .
C16 C 0.6174(3) 0.7790(4) 0.54498(16) 0.0622(9) Uani 1 1 d .
H16 H 0.6999 0.7660 0.5424 0.075 Uiso 1 1 calc R
C17 C 0.5829(4) 0.8371(5) 0.60026(17) 0.0720(10) Uani 1 1 d .
H17 H 0.6418 0.8651 0.6355 0.086 Uiso 1 1 calc R
C18 C 0.4586(4) 0.8556(5) 0.60485(15) 0.0707(10) Uani 1 1 d .
H18 H 0.4366 0.8938 0.6436 0.085 Uiso 1 1 calc R
C19 C 0.3697(3) 0.8191(4) 0.55430(14) 0.0568(8) Uani 1 1 d .
H19 H 0.2879 0.8333 0.5583 0.068 Uiso 1 1 calc R
C20 C 0.4027(2) 0.7592(3) 0.49541(13) 0.0405(6) Uani 1 1 d .
N7 N 0.31238(18) 0.7220(3) 0.44564(10) 0.0415(5) Uani 1 1 d .
H1A H 0.348(3) 0.201(4) 0.0394(13) 0.060(9) Uiso 1 1 d .
H1B H 0.618(3) 0.038(5) 0.0310(16) 0.091(13) Uiso 1 1 d .
B1 B 0.5261(3) 0.2315(5) 0.05798(15) 0.0453(8) Uani 1 1 d .
C1 C 0.5360(2) 0.4152(4) 0.09745(11) 0.0395(6) Uani 1 1 d .
C2 C 0.6404(2) 0.4564(4) 0.14176(13) 0.0545(8) Uani 1 1 d .
H2 H 0.7033 0.3703 0.1488 0.065 Uiso 1 1 calc R
C3 C 0.6531(2) 0.6195(4) 0.17524(13) 0.0557(8) Uani 1 1 d .
H3 H 0.7229 0.6425 0.2050 0.067 Uiso 1 1 calc R
C4 C 0.5616(3) 0.7479(4) 0.16428(12) 0.0463(7) Uani 1 1 d .
C5 C 0.4586(3) 0.7152(4) 0.12112(14) 0.0580(8) Uani 1 1 d .
H5 H 0.3975 0.8041 0.1133 0.070 Uiso 1 1 calc R
C6 C 0.4462(2) 0.5487(4) 0.08923(13) 0.0538(8) Uani 1 1 d .
H6 H 0.3744 0.5253 0.0610 0.065 Uiso 1 1 calc R
O1A O 0.41707(17) 0.1560(3) 0.03095(9) 0.0532(5) Uani 1 1 d .
O1B O 0.62992(16) 0.1461(3) 0.04898(10) 0.0585(6) Uani 1 1 d .
Cl4 Cl 0.57795(8) 0.95607(12) 0.20649(4) 0.0785(3) Uani 1 1 d .

loop_
_atom_site_aniso_label
_atom_site_aniso_U_11
_atom_site_aniso_U_22
_atom_site_aniso_U_33
_atom_site_aniso_U_23
_atom_site_aniso_U_13
_atom_site_aniso_U_12
C8 0.0425(16) 0.0385(15) 0.0481(16) 0.0103(12) 0.0055(12) -0.0025(12)
C9 0.064(2) 0.062(2) 0.0518(18) 0.0119(15) -0.0017(14) -0.0100(16)
C10 0.105(3) 0.086(3) 0.049(2) 0.0101(18) -0.0056(19) -0.026(2)
C11 0.132(4) 0.080(3) 0.050(2) 0.0009(18) 0.031(2) -0.013(3)
C12 0.084(2) 0.063(2) 0.068(2) 0.0043(17) 0.0394(18) -0.0108(18)
C13 0.0502(18) 0.0419(17) 0.0583(18) 0.0061(13) 0.0201(13) -0.0110(14)
C14 0.0323(16) 0.0509(19) 0.075(2) 0.0129(15) 0.0178(14) 0.0017(14)
C15 0.0371(16) 0.0397(16) 0.0570(17) 0.0122(13) 0.0011(12) -0.0080(12)
C16 0.0516(19) 0.058(2) 0.071(2) 0.0181(16) -0.0101(15) -0.0169(15)
C17 0.081(3) 0.058(2) 0.066(2) 0.0103(17) -0.0223(18) -0.0155(19)
C18 0.104(3) 0.057(2) 0.0505(19) 0.0015(15) 0.0106(18) -0.011(2)
C19 0.066(2) 0.0517(19) 0.0545(18) 0.0025(14) 0.0137(14) -0.0011(15)
C20 0.0393(15) 0.0312(14) 0.0508(16) 0.0060(11) 0.0065(11) -0.0039(12)
N7 0.0320(12) 0.0445(13) 0.0478(13) 0.0051(10) 0.0055(9) -0.0013(10)
B1 0.0316(17) 0.052(2) 0.0538(18) -0.0019(15) 0.0110(13) 0.0047(15)
C1 0.0305(14) 0.0452(16) 0.0439(14) 0.0000(11) 0.0093(10) -0.0017(12)
C2 0.0354(15) 0.062(2) 0.0628(18) -0.0055(16) -0.0004(12) 0.0085(14)
C3 0.0384(16) 0.064(2) 0.0592(18) -0.0103(15) -0.0087(12) -0.0008(15)
C4 0.0488(17) 0.0438(17) 0.0446(15) -0.0051(12) 0.0022(12) -0.0054(14)
C5 0.0508(18) 0.0458(18) 0.0696(19) -0.0138(15) -0.0140(14) 0.0150(14)
C6 0.0429(16) 0.0529(19) 0.0588(17) -0.0066(14) -0.0121(13) 0.0006(15)
O1A 0.0273(10) 0.0561(13) 0.0776(14) -0.0224(10) 0.0126(9) 0.0002(10)
O1B 0.0312(11) 0.0598(15) 0.0858(15) -0.0226(12) 0.0131(9) 0.0013(10)
Cl4 0.0821(7) 0.0609(6) 0.0825(6) -0.0262(4) -0.0168(4) -0.0038(4)

loop_
_atom_type_symbol
_atom_type_description
_atom_type_scat_dispersion_real
_atom_type_scat_dispersion_imag
_atom_type_scat_source
C C 0.0033 0.0016 'International Tables Vol C Tables 4.2.6.8 and 6.1.1.4'
H H 0.0000 0.0000 'International Tables Vol C Tables 4.2.6.8 and 6.1.1.4'
B B 0.0013 0.0007 'International Tables Vol C Tables 4.2.6.8 and 6.1.1.4'
N N 0.0061 0.0033 'International Tables Vol C Tables 4.2.6.8 and 6.1.1.4'
O O 0.0106 0.0060 'International Tables Vol C Tables 4.2.6.8 and 6.1.1.4'
Cl Cl 0.1484 0.1585 'International Tables Vol C Tables 4.2.6.8 and 6.1.1.4'

loop_
_geom_angle_atom_site_label_1
_geom_angle_atom_site_label_2
_geom_angle_atom_site_label_3
_geom_angle
N7 C8 C9 118.7(3)
N7 C8 C13 122.9(2)
C9 C8 C13 118.4(3)
C10 C9 C8 120.7(3)
C9 C10 C11 121.2(3)
C12 C11 C10 119.9(3)
C11 C12 C13 121.5(3)
C14 C13 C12 124.1(3)
C14 C13 C8 117.6(3)
C12 C13 C8 118.3(3)
C15 C14 C13 120.5(3)
C14 C15 C20 118.5(3)
C14 C15 C16 122.5(3)
C20 C15 C16 119.0(3)
C17 C16 C15 120.1(3)
C16 C17 C18 120.4(3)
C19 C18 C17 121.7(3)
C18 C19 C20 119.3(3)
N7 C20 C19 118.4(3)
N7 C20 C15 122.2(2)
C19 C20 C15 119.4(3)
C8 N7 C20 118.3(2)
O1B B1 O1A 118.5(3)
O1B B1 C1 118.5(2)
O1A B1 C1 123.0(2)
C6 C1 C2 116.0(2)
C6 C1 B1 122.8(2)
C2 C1 B1 121.1(2)
C3 C2 C1 122.2(3)
C4 C3 C2 119.1(2)
C5 C4 C3 121.0(3)
C5 C4 Cl4 119.8(2)
C3 C4 Cl4 119.2(2)
C4 C5 C6 119.0(3)
C5 C6 C1 122.7(2)

loop_
_geom_bond_atom_site_label_1
_geom_bond_atom_site_label_2
_geom_bond_distance
C8 N7 1.345(3)
C8 C9 1.425(4)
C8 C13 1.427(4)
C9 C10 1.342(5)
C10 C11 1.413(5)
C11 C12 1.344(5)
C12 C13 1.420(4)
C13 C14 1.385(4)
C14 C15 1.381(4)
C15 C20 1.417(4)
C15 C16 1.424(4)
C16 C17 1.350(5)
C17 C18 1.404(5)
C18 C19 1.356(4)
C19 C20 1.416(4)
C20 N7 1.356(3)
B1 O1B 1.348(4)
B1 O1A 1.365(4)
B1 C1 1.564(4)
C1 C6 1.379(4)
C1 C2 1.398(3)
C2 C3 1.372(4)
C3 C4 1.369(4)
C4 C5 1.363(4)
C4 Cl4 1.745(3)
C5 C6 1.377(4)
